data_1552500
loop_
_publ_author_name
'Mcleod, Matthew J.'
'Krismanich, Anthony P.'
'Assoud, Abdeljalil'
'Dmitrienko, Gary I.'
'Holyoak, Todd'

_publ_section_title
;
 Characterization of 3-[(Carboxymethyl)thio]picolinic Acid: A Novel
 Inhibitor of Phosphoenolpyruvate Carboxykinase.
;
_journal_issue 37
_journal_name_full Biochemistry
_journal_page_first 3918
_journal_page_last 3926
_journal_paper_doi 10.1021/acs.biochem.9b00583
_journal_volume 58
_journal_year 2019
_chemical_formula_sum 'C8 H7 N O4 S'
_chemical_formula_weight 213.21
_space_group_crystal_system monoclinic
_space_group_IT_number 14
_space_group_name_Hall '-P 2ybc'
_space_group_name_H-M_alt 'P 1 21/c 1'
_symmetry_space_group_name_Hall '-P 2ybc'
_symmetry_space_group_name_H-M 'P 1 21/c 1'
_atom_sites_solution_hydrogens geom
_audit_creation_method SHELXL-2016/6
_cell_angle_alpha 90
_cell_angle_beta 94.6669(8)
_cell_angle_gamma 90
_cell_formula_units_Z 4
_cell_length_a 5.8712(2)
_cell_length_b 15.8059(5)
_cell_length_c 9.0571(3)
_cell_measurement_reflns_used 505
_cell_measurement_temperature 296(2)
_cell_measurement_theta_max 30.0
_cell_measurement_theta_min 1.5
_cell_volume 837.71(5)
_computing_cell_refinement 'SMART, 'Bruker APEX II'
_computing_data_collection 'Bruker kappa APEX II'
_computing_data_reduction 'SAINT, 'Bruker APEX II'
_computing_molecular_graphics Mercury
_computing_structure_refinement 'SHELXL-2016 (Sheldrick, 2016/6)'
_computing_structure_solution 'SHELXL-2016 (Sheldrick, 2016/6)'
_diffrn_ambient_temperature 296(2)
_diffrn_measured_fraction_theta_full 0.999
_diffrn_measured_fraction_theta_max 1.000
_diffrn_measurement_device_type 'BRUKER SMART APEX II'
_diffrn_measurement_method 'Omega and phi scan'
_diffrn_radiation_monochromator graphite
_diffrn_radiation_source 'fine-focus sealed tube'
_diffrn_radiation_type MoK\a
_diffrn_radiation_wavelength 0.71073
_diffrn_reflns_av_R_equivalents 0.0204
_diffrn_reflns_av_unetI/netI 0.0123
_diffrn_reflns_Laue_measured_fraction_full 0.999
_diffrn_reflns_Laue_measured_fraction_max 1.000
_diffrn_reflns_limit_h_max 7
_diffrn_reflns_limit_h_min -7
_diffrn_reflns_limit_k_max 20
_diffrn_reflns_limit_k_min -20
_diffrn_reflns_limit_l_max 11
_diffrn_reflns_limit_l_min -11
_diffrn_reflns_number 14410
_diffrn_reflns_point_group_measured_fraction_full 0.999
_diffrn_reflns_point_group_measured_fraction_max 1.000
_diffrn_reflns_theta_full 25.242
_diffrn_reflns_theta_max 27.992
_diffrn_reflns_theta_min 2.577
_diffrn_standards_decay_% 0
_diffrn_standards_interval_time 1
_diffrn_standards_number 3
_exptl_absorpt_coefficient_mu 0.371
_exptl_absorpt_correction_T_max 0.7460
_exptl_absorpt_correction_T_min 0.7098
_exptl_absorpt_correction_type multi-scan
_exptl_absorpt_process_details
;
 SADABS 2016/2: Krause, L., Herbst-Irmer, R., Sheldrick G.M. & Stalke D.,
 J. Appl. Cryst. 48 (2015) 3-10
;
_exptl_crystal_colour colourless
_exptl_crystal_density_diffrn 1.690
_exptl_crystal_description needle
_exptl_crystal_F_000 440
_exptl_crystal_size_max 0.355
_exptl_crystal_size_mid 0.075
_exptl_crystal_size_min 0.020
_refine_diff_density_max 0.319
_refine_diff_density_min -0.187
_refine_diff_density_rms 0.048
_refine_ls_extinction_method none
_refine_ls_goodness_of_fit_ref 1.064
_refine_ls_hydrogen_treatment mixed
_refine_ls_matrix_type full
_refine_ls_number_parameters 129
_refine_ls_number_reflns 2016
_refine_ls_number_restraints 0
_refine_ls_restrained_S_all 1.064
_refine_ls_R_factor_all 0.0348
_refine_ls_R_factor_gt 0.0290
_refine_ls_shift/su_max 0.001
_refine_ls_shift/su_mean 0.000
_refine_ls_structure_factor_coef Fsqd
_refine_ls_weighting_details 'w=1/[\s^2^(Fo^2^)+(0.0383P)^2^+0.3467P] where P=(Fo^2^+2Fc^2^)/3'
_refine_ls_weighting_scheme calc
_refine_ls_wR_factor_gt 0.0745
_refine_ls_wR_factor_ref 0.0786
_reflns_Friedel_coverage 0.000
_reflns_number_gt 1762
_reflns_number_total 2016
_reflns_threshold_expression 'I > 2\s(I)'
_cod_data_source_file bi9b00583_si_002.cif
_cod_data_source_block GD3_0m
_cod_database_code 1552500
_shelx_shelxl_version_number 2016/6
_shelx_space_group_comment
;
The symmetry employed for this shelxl refinement is uniquely defined
by the following loop, which should always be used as a source of
symmetry information in preference to the above space-group names.
They are only intended as comments.
;
_shelx_estimated_absorpt_t_min 0.879
_shelx_estimated_absorpt_t_max 0.993

loop_
_space_group_symop_operation_xyz
'x, y, z'
'-x, y+1/2, -z+1/2'
'-x, -y, -z'
'x, -y-1/2, z-1/2'

loop_
_atom_site_label
_atom_site_type_symbol
_atom_site_fract_x
_atom_site_fract_y
_atom_site_fract_z
_atom_site_U_iso_or_equiv
_atom_site_adp_type
_atom_site_occupancy
_atom_site_site_symmetry_order
_atom_site_calc_flag
_atom_site_refinement_flags_posn
_atom_site_refinement_flags_adp
S1 S 0.26273(6) 0.68866(2) 0.66200(4) 0.02794(11) Uani 1 1 d . .
C2 C 0.4668(2) 0.74390(8) 0.56821(14) 0.0214(3) Uani 1 1 d . .
C3 C 0.4598(2) 0.83233(8) 0.56337(14) 0.0231(3) Uani 1 1 d . .
N4 N 0.6166(2) 0.87339(7) 0.49012(13) 0.0271(3) Uani 1 1 d . .
H4 H 0.611365 0.927769 0.489163 0.032 Uiso 1 1 calc R U
C5 C 0.7790(2) 0.83632(9) 0.41907(17) 0.0310(3) Uani 1 1 d . .
H5 H 0.882426 0.868460 0.370347 0.037 Uiso 1 1 calc R U
C6 C 0.7909(2) 0.74948(9) 0.41916(16) 0.0306(3) Uani 1 1 d . .
H6 H 0.902202 0.721949 0.369639 0.037 Uiso 1 1 calc R U
C7 C 0.6365(2) 0.70360(8) 0.49327(16) 0.0277(3) Uani 1 1 d . .
H7 H 0.644932 0.644845 0.493666 0.033 Uiso 1 1 calc R U
C8 C 0.2865(2) 0.89076(8) 0.62665(17) 0.0293(3) Uani 1 1 d . .
O9 O 0.2827(2) 0.96404(7) 0.57972(17) 0.0529(4) Uani 1 1 d . .
O10 O 0.1616(2) 0.85860(7) 0.71667(14) 0.0413(3) Uani 1 1 d . .
C11 C 0.3211(2) 0.57928(8) 0.61516(17) 0.0281(3) Uani 1 1 d . .
H11A H 0.335592 0.573705 0.509677 0.034 Uiso 1 1 calc R U
H11B H 0.462038 0.560212 0.668144 0.034 Uiso 1 1 calc R U
C12 C 0.1200(2) 0.52753(8) 0.66047(15) 0.0266(3) Uani 1 1 d . .
O13 O 0.18048(19) 0.45297(6) 0.71408(13) 0.0358(3) Uani 1 1 d . .
H13 H 0.057(3) 0.4245(8) 0.736(2) 0.054 Uiso 1 1 calc R U
O14 O -0.07480(18) 0.55251(7) 0.64436(13) 0.0363(3) Uani 1 1 d . .

loop_
_atom_site_aniso_label
_atom_site_aniso_U_11
_atom_site_aniso_U_22
_atom_site_aniso_U_33
_atom_site_aniso_U_23
_atom_site_aniso_U_13
_atom_site_aniso_U_12
S1 0.03220(19) 0.01530(16) 0.0385(2) 0.00040(12) 0.01639(14) -0.00035(12)
C2 0.0237(6) 0.0169(6) 0.0242(6) 0.0014(5) 0.0048(5) 0.0008(4)
C3 0.0259(6) 0.0180(6) 0.0261(6) 0.0008(5) 0.0065(5) 0.0005(5)
N4 0.0320(6) 0.0160(5) 0.0345(6) 0.0026(4) 0.0111(5) 0.0001(4)
C5 0.0315(7) 0.0270(7) 0.0365(7) 0.0044(6) 0.0146(6) -0.0012(5)
C6 0.0304(7) 0.0265(7) 0.0369(7) 0.0001(6) 0.0142(6) 0.0049(6)
C7 0.0305(7) 0.0175(6) 0.0362(7) 0.0012(5) 0.0097(6) 0.0045(5)
C8 0.0313(7) 0.0164(6) 0.0420(8) -0.0018(5) 0.0134(6) 0.0015(5)
O9 0.0578(8) 0.0187(5) 0.0881(10) 0.0135(6) 0.0412(7) 0.0106(5)
O10 0.0500(7) 0.0204(5) 0.0584(7) 0.0012(5) 0.0336(6) 0.0034(5)
C11 0.0304(7) 0.0158(6) 0.0394(7) -0.0009(5) 0.0111(6) -0.0003(5)
C12 0.0347(7) 0.0175(6) 0.0286(6) -0.0029(5) 0.0084(5) -0.0013(5)
O13 0.0377(6) 0.0214(5) 0.0499(6) 0.0084(4) 0.0135(5) 0.0001(4)
O14 0.0308(5) 0.0284(5) 0.0509(7) 0.0019(5) 0.0107(5) 0.0008(4)

loop_
_atom_type_symbol
_atom_type_description
_atom_type_scat_dispersion_real
_atom_type_scat_dispersion_imag
_atom_type_scat_source
C C 0.0033 0.0016 'International Tables Vol C Tables 4.2.6.8 and 6.1.1.4'
H H 0.0000 0.0000 'International Tables Vol C Tables 4.2.6.8 and 6.1.1.4'
N N 0.0061 0.0033 'International Tables Vol C Tables 4.2.6.8 and 6.1.1.4'
O O 0.0106 0.0060 'International Tables Vol C Tables 4.2.6.8 and 6.1.1.4'
S S 0.1246 0.1234 'International Tables Vol C Tables 4.2.6.8 and 6.1.1.4'

loop_
_geom_angle_atom_site_label_1
_geom_angle_atom_site_label_2
_geom_angle_atom_site_label_3
_geom_angle
C2 S1 C11 102.17(6)
C3 C2 C7 117.29(12)
C3 C2 S1 119.50(10)
C7 C2 S1 123.19(10)
N4 C3 C2 118.57(11)
N4 C3 C8 113.50(11)
C2 C3 C8 127.88(12)
C5 N4 C3 124.96(12)
C5 N4 H4 117.5
C3 N4 H4 117.5
N4 C5 C6 118.58(13)
N4 C5 H5 120.7
C6 C5 H5 120.7
C5 C6 C7 119.38(13)
C5 C6 H6 120.3
C7 C6 H6 120.3
C6 C7 C2 121.21(12)
C6 C7 H7 119.4
C2 C7 H7 119.4
O9 C8 O10 127.75(13)
O9 C8 C3 115.77(12)
O10 C8 C3 116.46(12)
C12 C11 S1 106.45(9)
C12 C11 H11A 110.4
S1 C11 H11A 110.4
C12 C11 H11B 110.4
S1 C11 H11B 110.4
H11A C11 H11B 108.6
O14 C12 O13 124.28(13)
O14 C12 C11 122.71(12)
O13 C12 C11 112.98(12)
C12 O13 H13 109.5

loop_
_geom_bond_atom_site_label_1
_geom_bond_atom_site_label_2
_geom_bond_distance
S1 C2 1.7563(13)
S1 C11 1.8194(13)
C2 C3 1.3989(17)
C2 C7 1.4037(17)
C3 N4 1.3448(16)
C3 C8 1.5202(18)
N4 C5 1.3293(18)
N4 H4 0.8600
C5 C6 1.374(2)
C5 H5 0.9300
C6 C7 1.3774(19)
C6 H6 0.9300
C7 H7 0.9300
C8 O9 1.2333(18)
C8 O10 1.2483(17)
C11 C12 1.5200(18)
C11 H11A 0.9700
C11 H11B 0.9700
C12 O14 1.2077(17)
C12 O13 1.3124(16)
O13 H13 0.89(2)
